data_4318743
loop_
_publ_author_name
'Diem T. T. Tran'
'Lianne M. C. Beltran'
'Collin M. Kowalchuk'
'Nicholas R. Trefiak'
'Nicholas J. Taylor'
'John F. Corrigan'

_publ_section_title
;
 Ternary Nanoclusters of CuHgS, CuHgSe, and CuInS
;
_journal_name_full 'Inorganic Chemistry'
_journal_page_first 5693
_journal_page_last 5698
_journal_paper_doi 10.1021/ic0110528
_journal_volume 41
_journal_year 2002
_chemical_formula_sum 'C162 H378 Cu20 Hg15 P18 Se25'
_chemical_formula_weight 9137.75
_chemical_name_systematic
;
  ?
;
_space_group_IT_number 148
_symmetry_cell_setting rhombohedral
_symmetry_space_group_name_Hall '-R 3'
_symmetry_space_group_name_H-M 'R -3 :H'
_atom_sites_solution_hydrogens geom
_atom_sites_solution_primary direct
_atom_sites_solution_secondary difmap
_audit_creation_method SHELXL-97
_cell_angle_alpha 90.00
_cell_angle_beta 90.00
_cell_angle_gamma 120.00
_cell_formula_units_Z 3
_cell_length_a 23.7830(6)
_cell_length_b 23.7830(6)
_cell_length_c 43.2493(9)
_cell_measurement_temperature 200(2)
_cell_volume 21185.7(9)
_computing_cell_refinement 'STOE IPDS CELL SOFTWARE'
_computing_data_collection 'STOE IPDS COLLECT SOFTWARE'
_computing_data_reduction 'STOE IPDS INTEGRATE SOFTWARE'
_computing_molecular_graphics 'Shakal 99'
_computing_structure_refinement 'SHELXL-97 (Sheldrick, 1997)'
_computing_structure_solution 'SHELXS-97 (Sheldrick, 1990)'
_diffrn_ambient_temperature 293(2)
_diffrn_measured_fraction_theta_full 0.998
_diffrn_measured_fraction_theta_max 0.998
_diffrn_measurement_device_type 'STOE IPDS'
_diffrn_measurement_method 'Phi frames'
_diffrn_radiation_monochromator graphite
_diffrn_radiation_source 'fine-focus sealed tube'
_diffrn_radiation_type MoK\a
_diffrn_radiation_wavelength 0.71073
_diffrn_reflns_av_R_equivalents 0.0000
_diffrn_reflns_av_sigmaI/netI 0.0538
_diffrn_reflns_limit_h_max 28
_diffrn_reflns_limit_h_min 0
_diffrn_reflns_limit_k_max 0
_diffrn_reflns_limit_k_min -23
_diffrn_reflns_limit_l_max 50
_diffrn_reflns_limit_l_min -51
_diffrn_reflns_number 8288
_diffrn_reflns_theta_full 24.99
_diffrn_reflns_theta_max 24.99
_diffrn_reflns_theta_min 1.09
_exptl_absorpt_coefficient_mu 12.940
_exptl_absorpt_correction_type integration
_exptl_crystal_colour red
_exptl_crystal_density_diffrn 2.149
_exptl_crystal_density_method 'not measured'
_exptl_crystal_description polyhedron
_exptl_crystal_F_000 12750
_exptl_crystal_size_max 0.11
_exptl_crystal_size_mid 0.11
_exptl_crystal_size_min 0.29
_refine_diff_density_max 2.121
_refine_diff_density_min -4.061
_refine_diff_density_rms 0.558
_refine_ls_extinction_method none
_refine_ls_goodness_of_fit_ref 1.054
_refine_ls_hydrogen_treatment mixed
_refine_ls_matrix_type full
_refine_ls_number_parameters 314
_refine_ls_number_reflns 8288
_refine_ls_number_restraints 81
_refine_ls_restrained_S_all 1.049
_refine_ls_R_factor_all 0.1145
_refine_ls_R_factor_gt 0.0746
_refine_ls_shift/su_max 0.000
_refine_ls_shift/su_mean 0.000
_refine_ls_structure_factor_coef Fsqd
_refine_ls_weighting_details 'calc w=1/[\s^2^(Fo^2^)+(0.1215P)^2^+923.0626P] where P=(Fo^2^+2Fc^2^)/3'
_refine_ls_weighting_scheme calc
_refine_ls_wR_factor_gt 0.2094
_refine_ls_wR_factor_ref 0.2300
_reflns_number_gt 5769
_reflns_number_total 8288
_reflns_threshold_expression >2sigma(I)
_cod_data_source_file ic0110528_2.cif
_cod_data_source_block Complex2
_cod_depositor_comments
;
The following automatic conversions were performed:

'_symmetry_cell_setting' value 'Rhombohedral' changed to
'rhombohedral' according to the built-in table from CIF Core
dictionary named 'cif_core.dic' version 2.4.1 from 2010-06-29.

Automatic conversion script
Id: cif_fix_values 1646 2011-03-28 12:23:43Z adriana 
;
_cod_original_sg_symbol_H-M 'R -3'
_cod_database_code 4318743

loop_
_symmetry_equiv_pos_as_xyz
'x, y, z'
'-y, x-y, z'
'-x+y, -x, z'
'x+2/3, y+1/3, z+1/3'
'-y+2/3, x-y+1/3, z+1/3'
'-x+y+2/3, -x+1/3, z+1/3'
'x+1/3, y+2/3, z+2/3'
'-y+1/3, x-y+2/3, z+2/3'
'-x+y+1/3, -x+2/3, z+2/3'
'-x, -y, -z'
'y, -x+y, -z'
'x-y, x, -z'
'-x+2/3, -y+1/3, -z+1/3'
'y+2/3, -x+y+1/3, -z+1/3'
'x-y+2/3, x+1/3, -z+1/3'
'-x+1/3, -y+2/3, -z+2/3'
'y+1/3, -x+y+2/3, -z+2/3'
'x-y+1/3, x+2/3, -z+2/3'

loop_
_atom_site_label
_atom_site_type_symbol
_atom_site_fract_x
_atom_site_fract_y
_atom_site_fract_z
_atom_site_U_iso_or_equiv
_atom_site_adp_type
_atom_site_occupancy
_atom_site_symmetry_multiplicity
_atom_site_calc_flag
_atom_site_refinement_flags
_atom_site_disorder_assembly
_atom_site_disorder_group
Hg1 Hg -0.22147(3) 0.06098(3) -0.000451(15) 0.0468(2) Uani 1 1 d . . .
Hg2 Hg 0.0000 0.0000 -0.07532(3) 0.0580(3) Uani 1 3 d S . .
Hg4 Hg 0.03566(8) 0.15271(10) -0.04633(4) 0.0779(5) Uani 0.50 1 d P . 1
Hg5 Hg -0.11984(9) 0.03304(8) -0.04763(4) 0.0766(5) Uani 0.50 1 d P . 1
Se1 Se -0.18396(8) 0.11696(8) 0.04895(4) 0.0498(4) Uani 1 1 d . . .
Se2 Se -0.25805(7) 0.00583(7) -0.05019(4) 0.0482(4) Uani 1 1 d . . .
Se3 Se -0.12237(9) -0.03889(12) -0.08152(5) 0.0779(6) Uani 1 1 d . . .
Se4 Se -0.06145(9) 0.13341(9) -0.02326(4) 0.0577(5) Uani 1 1 d . . .
Se5 Se 0.0000 0.0000 0.0000 0.0711(12) Uani 1 6 d S . .
Cu1 Cu -0.11032(10) 0.24221(10) 0.04296(5) 0.0545(5) Uani 1 1 d . . .
Cu2 Cu -0.07522(11) 0.16090(11) 0.02835(6) 0.0732(7) Uani 1 1 d . . .
Cu4 Cu 0.0302(2) 0.1957(2) -0.06751(9) 0.0547(10) Uani 0.50 1 d P . 2
Cu5 Cu -0.1430(2) 0.0600(2) -0.06762(9) 0.0533(10) Uani 0.50 1 d P . 3
Hg3 Hg 0.0216(3) 0.1078(3) -0.00140(18) 0.0594(14) Uani 0.17 1 d P . 1
Cu3A Cu 0.0062(6) 0.1065(6) 0.0173(5) 0.050(3) Uani 0.17 1 d P . 2
Cu3 Cu 0.0428(6) 0.1211(6) -0.0193(4) 0.045(3) Uani 0.17 1 d P . 3
P1 P -0.1296(3) 0.2712(2) 0.08950(11) 0.0614(12) Uani 1 1 d . . .
P2 P -0.1265(2) 0.2838(2) -0.00030(11) 0.0538(11) Uani 1 1 d . . .
P3 P -0.0242(5) 0.2021(5) -0.1093(2) 0.058(2) Uiso 0.50 1 d PD A 2
P3A P -0.1151(5) 0.1332(6) -0.1065(3) 0.072(3) Uiso 0.50 1 d PD . 3
C1 C -0.0891(19) 0.2583(19) 0.1227(9) 0.066(9) Uiso 0.50 1 d P . 1
C4 C -0.106(3) 0.354(3) 0.0957(12) 0.103(15) Uiso 0.50 1 d P . 1
C7 C -0.2157(19) 0.227(2) 0.1009(9) 0.070(10) Uiso 0.50 1 d P . 1
C1A C -0.141(2) 0.217(2) 0.1220(11) 0.088(13) Uiso 0.50 1 d P . 2
C4A C -0.063(2) 0.348(2) 0.1049(10) 0.075(11) Uiso 0.50 1 d P . 2
C7A C -0.204(2) 0.276(2) 0.0930(9) 0.072(10) Uiso 0.50 1 d P . 2
C2 C -0.0942(13) 0.1947(13) 0.1247(6) 0.100(7) Uiso 1 1 d . . .
C3 C -0.0734(17) 0.1683(17) 0.1526(8) 0.139(11) Uiso 1 1 d . . .
C5 C -0.0419(17) 0.4023(18) 0.0828(8) 0.136(11) Uiso 1 1 d . . .
C6 C 0.008(2) 0.473(2) 0.0947(10) 0.183(16) Uiso 1 1 d . . .
C8 C -0.2609(14) 0.2272(13) 0.0777(6) 0.104(8) Uiso 1 1 d . . .
C9 C -0.330(2) 0.215(2) 0.0843(11) 0.190(17) Uiso 1 1 d . . .
C10 C -0.1618(10) 0.3366(10) 0.0086(5) 0.071(5) Uiso 1 1 d . . .
C11 C -0.1783(10) 0.3649(10) -0.0210(5) 0.074(5) Uiso 1 1 d . . .
C12 C -0.2220(13) 0.3913(13) -0.0113(6) 0.099(7) Uiso 1 1 d . . .
C13 C -0.0549(8) 0.3385(8) -0.0248(4) 0.058(4) Uiso 1 1 d . . .
C14 C -0.0039(10) 0.3990(10) -0.0070(5) 0.072(5) Uiso 1 1 d . . .
C15 C 0.0523(11) 0.4405(11) -0.0298(6) 0.088(7) Uiso 1 1 d . . .
C16 C -0.1824(8) 0.2272(8) -0.0301(4) 0.058(4) Uiso 1 1 d . . .
C17 C -0.2509(9) 0.1915(9) -0.0200(4) 0.064(5) Uiso 1 1 d . . .
C18 C -0.2964(10) 0.1516(10) -0.0459(5) 0.075(5) Uiso 1 1 d . . .
C19 C 0.008(2) 0.2837(13) -0.1274(8) 0.077(11) Uiso 0.50 1 d PD A 2
C20 C 0.006(3) 0.3345(19) -0.1075(13) 0.08(2) Uiso 0.50 1 d PD A 2
C21 C 0.038(3) 0.403(2) -0.1204(12) 0.107(16) Uiso 0.50 1 d PD A 2
C22 C -0.1126(12) 0.172(2) -0.1030(9) 0.077(11) Uiso 0.50 1 d PD A 2
C23 C -0.146(2) 0.176(3) -0.1321(10) 0.113(18) Uiso 0.50 1 d PD A 2
C24 C -0.214(2) 0.145(2) -0.1204(10) 0.078(12) Uiso 0.50 1 d PD A 2
C25 C -0.0270(14) 0.1537(13) -0.1437(6) 0.045(7) Uiso 0.50 1 d PD A 2
C26 C -0.065(2) 0.0806(14) -0.1433(10) 0.077(14) Uiso 0.50 1 d PD A 2
C27 C -0.063(3) 0.050(3) -0.1733(10) 0.094(15) Uiso 0.50 1 d PD A 2
C19A C -0.167(2) 0.137(3) -0.1379(9) 0.108(17) Uiso 0.50 1 d PD . 3
C20A C -0.235(2) 0.112(3) -0.1265(14) 0.12(2) Uiso 0.50 1 d PD . 3
C21A C -0.288(3) 0.120(3) -0.1406(16) 0.15(2) Uiso 0.50 1 d PD . 3
C22A C -0.0562(16) 0.2202(11) -0.0979(8) 0.064(9) Uiso 0.50 1 d PD . 3
C23A C -0.037(3) 0.267(2) -0.1249(9) 0.092(13) Uiso 0.50 1 d PD . 3
C24A C 0.004(7) 0.331(4) -0.109(3) 0.20(7) Uiso 0.50 1 d PD . 3
C25A C -0.103(3) 0.110(4) -0.1461(8) 0.17(3) Uiso 0.50 1 d PD . 3
C26A C -0.043(3) 0.106(3) -0.1414(12) 0.088(15) Uiso 0.50 1 d PD . 3
C27A C -0.026(4) 0.074(3) -0.1677(14) 0.13(2) Uiso 0.50 1 d PD . 3

loop_
_atom_site_aniso_label
_atom_site_aniso_U_11
_atom_site_aniso_U_22
_atom_site_aniso_U_33
_atom_site_aniso_U_23
_atom_site_aniso_U_13
_atom_site_aniso_U_12
Hg1 0.0404(3) 0.0424(4) 0.0576(4) -0.0042(3) -0.0029(3) 0.0208(3)
Hg2 0.0600(5) 0.0600(5) 0.0538(7) 0.000 0.000 0.0300(2)
Hg4 0.0751(10) 0.1118(14) 0.0617(9) -0.0012(9) 0.0032(8) 0.0580(10)
Hg5 0.1005(13) 0.0617(9) 0.0637(9) -0.0033(7) 0.0015(8) 0.0377(9)
Se1 0.0476(9) 0.0445(9) 0.0541(9) -0.0024(7) 0.0061(7) 0.0206(7)
Se2 0.0440(8) 0.0445(8) 0.0558(9) -0.0017(7) -0.0074(7) 0.0219(7)
Se3 0.0463(10) 0.1230(18) 0.0581(11) -0.0016(11) -0.0063(8) 0.0375(11)
Se4 0.0626(11) 0.0644(11) 0.0558(10) -0.0074(8) -0.0047(8) 0.0389(9)
Se5 0.0727(19) 0.0727(19) 0.068(3) 0.000 0.000 0.0364(9)
Cu1 0.0665(13) 0.0613(12) 0.0493(11) -0.0022(9) 0.0067(9) 0.0422(11)
Cu2 0.0587(14) 0.0606(14) 0.0998(18) -0.0221(12) 0.0086(12) 0.0294(11)
Cu4 0.061(2) 0.055(2) 0.050(2) 0.0057(19) -0.0009(19) 0.030(2)
Cu5 0.055(2) 0.056(2) 0.049(2) 0.0138(19) -0.0004(18) 0.027(2)
Hg3 0.063(4) 0.042(3) 0.077(4) 0.000(3) -0.010(3) 0.030(3)
Cu3A 0.027(6) 0.033(6) 0.092(12) 0.000(8) -0.008(8) 0.015(5)
Cu3 0.036(7) 0.034(7) 0.063(9) -0.005(7) -0.019(6) 0.016(6)
P1 0.078(3) 0.067(3) 0.055(3) -0.011(2) 0.008(2) 0.048(3)
P2 0.056(3) 0.052(2) 0.064(3) 0.003(2) 0.004(2) 0.034(2)

loop_
_atom_type_symbol
_atom_type_description
_atom_type_scat_dispersion_real
_atom_type_scat_dispersion_imag
_atom_type_scat_source
C C 0.0033 0.0016 'International Tables Vol C Tables 4.2.6.8 and 6.1.1.4'
H H 0.0000 0.0000 'International Tables Vol C Tables 4.2.6.8 and 6.1.1.4'
P P 0.1023 0.0942 'International Tables Vol C Tables 4.2.6.8 and 6.1.1.4'
Cu Cu 0.3201 1.2651 'International Tables Vol C Tables 4.2.6.8 and 6.1.1.4'
Se Se -0.0929 2.2259 'International Tables Vol C Tables 4.2.6.8 and 6.1.1.4'
Hg Hg -2.3894 9.2266 'International Tables Vol C Tables 4.2.6.8 and 6.1.1.4'

loop_
_geom_angle_atom_site_label_1
_geom_angle_atom_site_label_2
_geom_angle_atom_site_label_3
_geom_angle
_geom_angle_site_symmetry_1
_geom_angle_site_symmetry_3
_geom_angle_publ_flag
Se1 Hg1 Se2 179.41(7) . . ?
Se1 Hg1 Hg5 121.33(5) . . ?
Se2 Hg1 Hg5 58.31(5) . . ?
Se1 Hg1 Hg4 59.16(5) . 12 ?
Se2 Hg1 Hg4 120.83(5) . 12 ?
Hg5 Hg1 Hg4 71.54(4) . 12 ?
Se3 Hg2 Se3 118.941(18) 2 . ?
Se3 Hg2 Se3 118.941(18) 2 3 ?
Se3 Hg2 Se3 118.941(18) . 3 ?
Hg3 Hg4 Se3 115.6(2) . 3 ?
Hg3 Hg4 Se4 68.06(18) . . ?
Se3 Hg4 Se4 147.36(11) 3 . ?
Hg3 Hg4 Cu2 86.92(16) . 11 ?
Se3 Hg4 Cu2 83.22(9) 3 11 ?
Se4 Hg4 Cu2 129.05(10) . 11 ?
Hg3 Hg4 Se1 117.08(15) . 11 ?
Se3 Hg4 Se1 102.55(8) 3 11 ?
Se4 Hg4 Se1 103.59(8) . 11 ?
Cu2 Hg4 Se1 49.02(6) 11 11 ?
Hg3 Hg4 Hg5 80.56(18) . 3 ?
Se3 Hg4 Hg5 43.22(7) 3 3 ?
Se4 Hg4 Hg5 147.24(9) . 3 ?
Cu2 Hg4 Hg5 54.99(7) 11 3 ?
Se1 Hg4 Hg5 98.77(7) 11 3 ?
Hg3 Hg4 Hg5 76.31(16) . . ?
Se3 Hg4 Hg5 103.82(9) 3 . ?
Se4 Hg4 Hg5 43.93(6) . . ?
Cu2 Hg4 Hg5 163.23(9) 11 . ?
Se1 Hg4 Hg5 140.39(7) 11 . ?
Hg5 Hg4 Hg5 120.66(8) 3 . ?
Hg3 Hg4 Hg1 80.28(16) . 11 ?
Se3 Hg4 Hg1 142.65(9) 3 11 ?
Se4 Hg4 Hg1 69.06(6) . 11 ?
Cu2 Hg4 Hg1 63.23(7) 11 11 ?
Se1 Hg4 Hg1 43.18(4) 11 11 ?
Hg5 Hg4 Hg1 115.73(6) 3 11 ?
Hg5 Hg4 Hg1 112.99(5) . 11 ?
Se3 Hg5 Se4 149.00(11) . . ?
Se3 Hg5 Hg3 112.80(19) . 12 ?
Se4 Hg5 Hg3 69.15(18) . 12 ?
Se3 Hg5 Cu2 81.66(9) . 12 ?
Se4 Hg5 Cu2 128.02(10) . 12 ?
Hg3 Hg5 Cu2 82.00(15) 12 12 ?
Se3 Hg5 Se2 101.69(8) . . ?
Se4 Hg5 Se2 105.29(8) . . ?
Hg3 Hg5 Se2 114.16(14) 12 . ?
Cu2 Hg5 Se2 49.10(6) 12 . ?
Se3 Hg5 Hg4 43.09(7) . 2 ?
Se4 Hg5 Hg4 144.15(9) . 2 ?
Hg3 Hg5 Hg4 76.35(18) 12 2 ?
Cu2 Hg5 Hg4 53.19(7) 12 2 ?
Se2 Hg5 Hg4 97.30(7) . 2 ?
Se3 Hg5 Hg4 104.91(9) . . ?
Se4 Hg5 Hg4 44.22(6) . . ?
Hg3 Hg5 Hg4 77.66(15) 12 . ?
Cu2 Hg5 Hg4 159.61(9) 12 . ?
Se2 Hg5 Hg4 143.41(7) . . ?
Hg4 Hg5 Hg4 119.28(8) 2 . ?
Se3 Hg5 Hg1 141.14(9) . . ?
Se4 Hg5 Hg1 69.70(6) . . ?
Hg3 Hg5 Hg1 78.48(15) 12 . ?
Cu2 Hg5 Hg1 62.57(7) 12 . ?
Se2 Hg5 Hg1 43.51(4) . . ?
Hg4 Hg5 Hg1 113.07(6) 2 . ?
Hg4 Hg5 Hg1 113.91(5) . . ?
Cu2 Se1 Hg1 86.19(8) . . ?
Cu2 Se1 Cu4 83.24(12) . 12 ?
Hg1 Se1 Cu4 89.87(11) . 12 ?
Cu2 Se1 Cu1 60.54(8) . . ?
Hg1 Se1 Cu1 112.98(8) . . ?
Cu4 Se1 Cu1 134.02(13) 12 . ?
Cu2 Se1 Hg4 58.58(8) . 12 ?
Hg1 Se1 Hg4 77.66(5) . 12 ?
Cu4 Se1 Hg4 27.27(10) 12 12 ?
Cu1 Se1 Hg4 117.01(8) . 12 ?
Cu2 Se2 Hg1 85.61(8) 12 . ?
Cu2 Se2 Cu5 84.95(12) 12 . ?
Hg1 Se2 Cu5 89.11(11) . . ?
Cu2 Se2 Cu1 61.13(8) 12 12 ?
Hg1 Se2 Cu1 110.87(8) . 12 ?
Cu5 Se2 Cu1 137.70(12) . 12 ?
Cu2 Se2 Hg5 60.81(7) 12 . ?
Hg1 Se2 Hg5 78.18(5) . . ?
Cu5 Se2 Hg5 26.14(9) . . ?
Cu1 Se2 Hg5 120.03(8) 12 . ?
Hg4 Se3 Hg5 93.70(10) 2 . ?
Hg4 Se3 Hg2 93.71(9) 2 . ?
Hg5 Se3 Hg2 93.64(9) . . ?
Hg4 Se3 Cu4 32.03(10) 2 2 ?
Hg5 Se3 Cu4 117.70(13) . 2 ?
Hg2 Se3 Cu4 111.14(12) . 2 ?
Hg4 Se3 Cu5 116.82(12) 2 . ?
Hg5 Se3 Cu5 29.83(10) . . ?
Hg2 Se3 Cu5 109.11(12) . . ?
Cu4 Se3 Cu5 128.83(14) 2 . ?
Hg4 Se3 Cu3 29.9(3) 2 2 ?
Hg5 Se3 Cu3 68.4(3) . 2 ?
Hg2 Se3 Cu3 79.9(3) . 2 ?
Cu4 Se3 Cu3 61.8(3) 2 2 ?
Cu5 Se3 Cu3 96.5(3) . 2 ?
Hg4 Se3 Cu3A 65.3(3) 2 12 ?
Hg5 Se3 Cu3A 33.4(3) . 12 ?
Hg2 Se3 Cu3A 78.9(3) . 12 ?
Cu4 Se3 Cu3A 95.4(3) 2 12 ?
Cu5 Se3 Cu3A 63.1(3) . 12 ?
Cu3 Se3 Cu3A 36.6(4) 2 12 ?
Hg5 Se4 Hg4 91.85(9) . . ?
Hg5 Se4 Cu2 127.52(11) . . ?
Hg4 Se4 Cu2 126.88(10) . . ?
Hg5 Se4 Hg3 93.42(14) . . ?
Hg4 Se4 Hg3 52.6(2) . . ?
Cu2 Se4 Hg3 87.0(2) . . ?
Hg5 Se4 Cu3 91.6(3) . . ?
Hg4 Se4 Cu3 33.0(4) . . ?
Cu2 Se4 Cu3 103.6(4) . . ?
Hg3 Se4 Cu3 19.7(3) . . ?
Hg5 Se4 Hg3 55.45(19) . 12 ?
Hg4 Se4 Hg3 94.05(14) . 12 ?
Cu2 Se4 Hg3 84.64(19) . 12 ?
Hg3 Se4 Hg3 54.08(18) . 12 ?
Cu3 Se4 Hg3 67.2(3) . 12 ?
Hg5 Se4 Cu5 30.37(10) . . ?
Hg4 Se4 Cu5 98.36(11) . . ?
Cu2 Se4 Cu5 134.08(13) . . ?
Hg3 Se4 Cu5 120.85(17) . . ?
Cu3 Se4 Cu5 112.9(3) . . ?
Hg3 Se4 Cu5 84.8(2) 12 . ?
Hg5 Se4 Cu3A 100.0(3) . . ?
Hg4 Se4 Cu3A 70.9(4) . . ?
Cu2 Se4 Cu3A 68.5(4) . . ?
Hg3 Se4 Cu3A 19.3(3) . . ?
Cu3 Se4 Cu3A 38.7(5) . . ?
Hg3 Se4 Cu3A 49.5(3) 12 . ?
Cu5 Se4 Cu3A 130.2(3) . . ?
Hg5 Se4 Cu3A 36.8(4) . 12 ?
Hg4 Se4 Cu3A 90.7(3) . 12 ?
Cu2 Se4 Cu3A 101.6(4) . 12 ?
Hg3 Se4 Cu3A 64.2(3) . 12 ?
Cu3 Se4 Cu3A 71.6(4) . 12 ?
Hg3 Se4 Cu3A 19.0(3) 12 12 ?
Cu5 Se4 Cu3A 66.7(4) . 12 ?
Cu3A Se4 Cu3A 65.0(6) . 12 ?
Hg5 Se4 Cu3 73.6(4) . 12 ?
Hg4 Se4 Cu3 100.7(3) . 12 ?
Cu2 Se4 Cu3 66.2(4) . 12 ?
Hg3 Se4 Cu3 51.4(3) . 12 ?
Cu3 Se4 Cu3 69.0(5) . 12 ?
Hg3 Se4 Cu3 19.2(3) 12 12 ?
Cu5 Se4 Cu3 101.5(4) . 12 ?
Cu3A Se4 Cu3 39.5(4) . 12 ?
Cu3A Se4 Cu3 38.0(5) 12 12 ?
Hg5 Se4 Cu4 98.34(11) . . ?
Hg4 Se4 Cu4 31.70(10) . . ?
Cu2 Se4 Cu4 133.62(13) . . ?
Hg3 Se4 Cu4 83.4(2) . . ?
Cu3 Se4 Cu4 64.2(4) . . ?
Hg3 Se4 Cu4 123.19(17) 12 . ?
Cu5 Se4 Cu4 88.45(13) . . ?
Cu3A Se4 Cu4 100.3(4) . . ?
Cu3A Se4 Cu4 114.2(4) 12 . ?
Cu3 Se4 Cu4 132.3(3) 12 . ?
Hg3 Se5 Hg3 180.0(4) 2 11 ?
Hg3 Se5 Hg3 60.065(18) 2 10 ?
Hg3 Se5 Hg3 119.935(18) 11 10 ?
Hg3 Se5 Hg3 119.935(17) 2 3 ?
Hg3 Se5 Hg3 60.065(17) 11 3 ?
Hg3 Se5 Hg3 60.065(17) 10 3 ?
Hg3 Se5 Hg3 119.935(18) 2 . ?
Hg3 Se5 Hg3 60.065(18) 11 . ?
Hg3 Se5 Hg3 180.0(3) 10 . ?
Hg3 Se5 Hg3 119.935(17) 3 . ?
Hg3 Se5 Hg3 60.065(17) 2 12 ?
Hg3 Se5 Hg3 119.934(17) 11 12 ?
Hg3 Se5 Hg3 119.935(17) 10 12 ?
Hg3 Se5 Hg3 180.0(2) 3 12 ?
Hg3 Se5 Hg3 60.065(17) . 12 ?
Hg3 Se5 Cu3A 68.5(3) 2 10 ?
Hg3 Se5 Cu3A 111.5(3) 11 10 ?
Hg3 Se5 Cu3A 20.0(3) 10 10 ?
Hg3 Se5 Cu3A 53.5(3) 3 10 ?
Hg3 Se5 Cu3A 160.0(3) . 10 ?
Hg3 Se5 Cu3A 126.5(3) 12 10 ?
Hg3 Se5 Cu3A 20.0(3) 2 2 ?
Hg3 Se5 Cu3A 160.0(3) 11 2 ?
Hg3 Se5 Cu3A 53.5(3) 10 2 ?
Hg3 Se5 Cu3A 111.5(3) 3 2 ?
Hg3 Se5 Cu3A 126.5(3) . 2 ?
Hg3 Se5 Cu3A 68.5(3) 12 2 ?
Cu3A Se5 Cu3A 68.1(4) 10 2 ?
Hg3 Se5 Cu3A 126.5(3) 2 3 ?
Hg3 Se5 Cu3A 53.5(3) 11 3 ?
Hg3 Se5 Cu3A 68.5(3) 10 3 ?
Hg3 Se5 Cu3A 20.0(3) 3 3 ?
Hg3 Se5 Cu3A 111.5(3) . 3 ?
Hg3 Se5 Cu3A 160.0(3) 12 3 ?
Cu3A Se5 Cu3A 68.1(4) 10 3 ?
Cu3A Se5 Cu3A 111.9(4) 2 3 ?
Hg3 Se5 Cu3A 111.5(3) 2 . ?
Hg3 Se5 Cu3A 68.5(3) 11 . ?
Hg3 Se5 Cu3A 160.0(3) 10 . ?
Hg3 Se5 Cu3A 126.5(3) 3 . ?
Hg3 Se5 Cu3A 20.0(3) . . ?
Hg3 Se5 Cu3A 53.5(3) 12 . ?
Cu3A Se5 Cu3A 180.0(11) 10 . ?
Cu3A Se5 Cu3A 111.9(4) 2 . ?
Cu3A Se5 Cu3A 111.9(4) 3 . ?
Hg3 Se5 Cu3A 160.0(3) 2 11 ?
Hg3 Se5 Cu3A 20.0(3) 11 11 ?
Hg3 Se5 Cu3A 126.5(3) 10 11 ?
Hg3 Se5 Cu3A 68.5(3) 3 11 ?
Hg3 Se5 Cu3A 53.5(3) . 11 ?
Hg3 Se5 Cu3A 111.5(3) 12 11 ?
Cu3A Se5 Cu3A 111.9(4) 10 11 ?
Cu3A Se5 Cu3A 180.0(8) 2 11 ?
Cu3A Se5 Cu3A 68.1(4) 3 11 ?
Cu3A Se5 Cu3A 68.1(4) . 11 ?
Hg3 Se5 Cu3A 53.5(3) 2 12 ?
Hg3 Se5 Cu3A 126.5(3) 11 12 ?
Hg3 Se5 Cu3A 111.5(3) 10 12 ?
Hg3 Se5 Cu3A 160.0(3) 3 12 ?
Hg3 Se5 Cu3A 68.5(3) . 12 ?
Hg3 Se5 Cu3A 20.0(3) 12 12 ?
Cu3A Se5 Cu3A 111.9(4) 10 12 ?
Cu3A Se5 Cu3A 68.1(4) 2 12 ?
Cu3A Se5 Cu3A 180.0(9) 3 12 ?
Cu3A Se5 Cu3A 68.1(4) . 12 ?
Cu3A Se5 Cu3A 111.9(4) 11 12 ?
P2 Cu1 P1 120.42(19) . . ?
P2 Cu1 Cu2 108.88(15) . . ?
P1 Cu1 Cu2 130.64(17) . . ?
P2 Cu1 Se2 114.79(14) . 11 ?
P1 Cu1 Se2 101.18(16) . 11 ?
Cu2 Cu1 Se2 56.77(8) . 11 ?
P2 Cu1 Se1 115.01(15) . . ?
P1 Cu1 Se1 97.91(15) . . ?
Cu2 Cu1 Se1 56.17(8) . . ?
Se2 Cu1 Se1 104.98(8) 11 . ?
Se4 Cu2 Se1 119.16(12) . . ?
Se4 Cu2 Se2 119.38(12) . 11 ?
Se1 Cu2 Se2 115.48(10) . 11 ?
Se4 Cu2 Cu1 125.57(13) . . ?
Se1 Cu2 Cu1 63.29(8) . . ?
Se2 Cu2 Cu1 62.11(8) 11 . ?
Se4 Cu2 Hg4 89.58(9) . 12 ?
Se1 Cu2 Hg4 72.40(9) . 12 ?
Se2 Cu2 Hg4 131.34(13) 11 12 ?
Cu1 Cu2 Hg4 132.72(11) . 12 ?
Se4 Cu2 Cu3 62.3(3) . 12 ?
Se1 Cu2 Cu3 97.6(3) . 12 ?
Se2 Cu2 Cu3 132.5(3) 11 12 ?
Cu1 Cu2 Cu3 160.9(3) . 12 ?
Hg4 Cu2 Cu3 30.2(3) 12 12 ?
Se4 Cu2 Hg5 90.18(9) . 11 ?
Se1 Cu2 Hg5 132.86(13) . 11 ?
Se2 Cu2 Hg5 70.10(8) 11 11 ?
Cu1 Cu2 Hg5 129.85(11) . 11 ?
Hg4 Cu2 Hg5 71.82(8) 12 11 ?
Cu3 Cu2 Hg5 62.4(3) 12 11 ?
Se4 Cu2 Cu3A 60.3(4) . . ?
Se1 Cu2 Cu3A 133.3(3) . . ?
Se2 Cu2 Cu3A 98.4(3) 11 . ?
Cu1 Cu2 Cu3A 160.4(3) . . ?
Hg4 Cu2 Cu3A 61.0(3) 12 . ?
Cu3 Cu2 Cu3A 37.5(4) 12 . ?
Hg5 Cu2 Cu3A 33.3(3) 11 . ?
P3 Cu4 Se1 114.2(3) . 11 ?
P3 Cu4 Se3 109.4(3) . 3 ?
Se1 Cu4 Se3 107.84(16) 11 3 ?
P3 Cu4 Se4 105.6(3) . . ?
Se1 Cu4 Se4 111.28(16) 11 . ?
Se3 Cu4 Se4 108.32(15) 3 . ?
P3A Cu5 Se2 116.5(3) . . ?
P3A Cu5 Se4 101.1(3) . . ?
Se2 Cu5 Se4 111.91(16) . . ?
P3A Cu5 Se3 113.1(3) . . ?
Se2 Cu5 Se3 104.38(15) . . ?
Se4 Cu5 Se3 109.92(15) . . ?
Hg4 Hg3 Hg5 129.6(2) . 11 ?
Hg4 Hg3 Se5 117.2(3) . . ?
Hg5 Hg3 Se5 113.0(3) 11 . ?
Hg4 Hg3 Hg3 108.0(4) . 12 ?
Hg5 Hg3 Hg3 100.4(5) 11 12 ?
Se5 Hg3 Hg3 59.967(9) . 12 ?
Hg4 Hg3 Hg3 102.6(5) . 11 ?
Hg5 Hg3 Hg3 98.0(4) 11 11 ?
Se5 Hg3 Hg3 59.967(9) . 11 ?
Hg3 Hg3 Hg3 119.74(7) 12 11 ?
Hg4 Hg3 Se4 59.34(15) . . ?
Hg5 Hg3 Se4 98.9(2) 11 . ?
Se5 Hg3 Se4 120.2(2) . . ?
Hg3 Hg3 Se4 65.6(2) 12 . ?
Hg3 Hg3 Se4 160.8(6) 11 . ?
Hg4 Hg3 Se4 97.4(2) . 11 ?
Hg5 Hg3 Se4 55.40(13) 11 11 ?
Se5 Hg3 Se4 115.5(2) . 11 ?
Hg3 Hg3 Se4 153.2(6) 12 11 ?
Hg3 Hg3 Se4 60.4(2) 11 11 ?
Se4 Hg3 Se4 124.3(2) . 11 ?
Se5 Cu3A Se4 107.4(6) . . ?
Se5 Cu3A Se4 106.5(5) . 11 ?
Se4 Cu3A Se4 116.9(6) . 11 ?
Se5 Cu3A Cu2 140.9(5) . . ?
Se4 Cu3A Cu2 51.2(2) . . ?
Se4 Cu3A Cu2 112.4(5) 11 . ?
Se5 Cu3A Cu3A 55.94(19) . 12 ?
Se4 Cu3A Cu3A 58.0(6) . 12 ?
Se4 Cu3A Cu3A 150.8(10) 11 12 ?
Cu2 Cu3A Cu3A 87.0(5) . 12 ?
Se5 Cu3A Cu3A 55.94(19) . 11 ?
Se4 Cu3A Cu3A 106.5(10) . 11 ?
Se4 Cu3A Cu3A 57.0(4) 11 11 ?
Cu2 Cu3A Cu3A 151.1(9) . 11 ?
Cu3A Cu3A Cu3A 95.4(9) 12 11 ?
Se5 Cu3A Se3 104.9(5) . 11 ?
Se4 Cu3A Se3 117.4(5) . 11 ?
Se4 Cu3A Se3 102.7(6) 11 11 ?
Cu2 Cu3A Se3 70.0(4) . 11 ?
Cu3A Cu3A Se3 104.5(7) 12 11 ?
Cu3A Cu3A Se3 136.0(8) 11 11 ?
Se4 Cu3 Se5 105.5(5) . . ?
Se4 Cu3 Se4 117.3(5) . 11 ?
Se5 Cu3 Se4 103.7(5) . 11 ?
Se4 Cu3 Cu2 114.9(5) . 11 ?
Se5 Cu3 Cu2 138.9(5) . 11 ?
Se4 Cu3 Cu2 51.5(2) 11 11 ?
Se4 Cu3 Se3 105.7(5) . 3 ?
Se5 Cu3 Se3 104.6(5) . 3 ?
Se4 Cu3 Se3 118.6(5) 11 3 ?
Cu2 Cu3 Se3 71.9(4) 11 3 ?
Se4 Cu3 Cu3 147.1(9) . 11 ?
Se5 Cu3 Cu3 55.31(16) . 11 ?
Se4 Cu3 Cu3 54.5(5) 11 11 ?
Cu2 Cu3 Cu3 85.4(4) 11 11 ?
Se3 Cu3 Cu3 105.2(6) 3 11 ?
Se4 Cu3 Cu3 56.5(4) . 12 ?
Se5 Cu3 Cu3 55.31(16) . 12 ?
Se4 Cu3 Cu3 103.1(9) 11 12 ?
Cu2 Cu3 Cu3 149.0(8) 11 12 ?
Se3 Cu3 Cu3 137.7(6) 3 12 ?
Cu3 Cu3 Cu3 92.5(7) 11 12 ?
C4 P1 C7A 73(2) . . ?
C4 P1 C1A 121(2) . . ?
C7A P1 C1A 100(2) . . ?
C4 P1 C1 99(2) . . ?
C7A P1 C1 123.2(17) . . ?
C1A P1 C1 35.9(17) . . ?
C4 P1 C7 104(2) . . ?
C7A P1 C7 35.0(16) . . ?
C1A P1 C7 70(2) . . ?
C1 P1 C7 102.9(18) . . ?
C4 P1 C4A 38(2) . . ?
C7A P1 C4A 106.7(19) . . ?
C1A P1 C4A 100(2) . . ?
C1 P1 C4A 67.7(18) . . ?
C7 P1 C4A 128.9(18) . . ?
C4 P1 Cu1 118.4(18) . . ?
C7A P1 Cu1 116.3(13) . . ?
C1A P1 Cu1 116.8(15) . . ?
C1 P1 Cu1 116.4(12) . . ?
C7 P1 Cu1 113.8(13) . . ?
C4A P1 Cu1 114.9(13) . . ?
C16 P2 C10 103.4(9) . . ?
C16 P2 C13 100.6(8) . . ?
C10 P2 C13 102.0(9) . . ?
C16 P2 Cu1 118.6(6) . . ?
C10 P2 Cu1 111.1(6) . . ?
C13 P2 Cu1 118.9(6) . . ?
C25 P3 C19 100.2(15) . . ?
C25 P3 C22 101.3(17) . . ?
C19 P3 C22 105(2) . . ?
C25 P3 Cu4 116.2(11) . . ?
C19 P3 Cu4 116.7(14) . . ?
C22 P3 Cu4 115.2(13) . . ?
C19A P3A C22A 104(2) . . ?
C19A P3A C25A 63(2) . . ?
C22A P3A C25A 112(3) . . ?
C19A P3A Cu5 129.0(18) . . ?
C22A P3A Cu5 118.3(11) . . ?
C25A P3A Cu5 119(3) . . ?
C2 C1 P1 116(3) . . ?
C5 C4 P1 116(4) . . ?
C8 C7 P1 115(3) . . ?
C2 C1A P1 117(3) . . ?
C5 C4A P1 112(3) . . ?
C8 C7A P1 118(3) . . ?
C1A C2 C1 46(2) . . ?
C1A C2 C3 132(3) . . ?
C1 C2 C3 126(3) . . ?
C4A C5 C4 46(3) . . ?
C4A C5 C6 117(3) . . ?
C4 C5 C6 130(4) . . ?
C7A C8 C7 44(2) . . ?
C7A C8 C9 124(3) . . ?
C7 C8 C9 125(3) . . ?
C11 C10 P2 114.1(14) . . ?
C12 C11 C10 108.6(17) . . ?
C14 C13 P2 112.6(12) . . ?
C13 C14 C15 107.6(16) . . ?
C17 C16 P2 113.1(13) . . ?
C16 C17 C18 112.1(16) . . ?
C20 C19 P3 116(3) . . ?
C19 C20 C21 117(4) . . ?
C23 C22 P3 112(3) . . ?
C24 C23 C22 99(3) . . ?
C26 C25 P3 121(2) . . ?
C27 C26 C25 114(3) . . ?
C20A C19A P3A 110(3) . . ?
C20A C19A C25A 142(5) . . ?
P3A C19A C25A 58.7(13) . . ?
C19A C20A C21A 129(5) . . ?
C23A C22A P3A 116(3) . . ?
C24A C23A C22A 101(6) . . ?
C26A C25A P3A 101(3) . . ?
C26A C25A C19A 157(4) . . ?
P3A C25A C19A 58.3(13) . . ?
C25A C26A C27A 115(5) . . ?

loop_
_geom_bond_atom_site_label_1
_geom_bond_atom_site_label_2
_geom_bond_distance
_geom_bond_site_symmetry_2
_geom_bond_publ_flag
Hg1 Se1 2.4383(17) . ?
Hg1 Se2 2.4421(17) . ?
Hg1 Hg5 3.4718(19) . ?
Hg1 Hg4 3.4811(19) 12 ?
Hg2 Se3 2.5895(18) 2 ?
Hg2 Se3 2.5895(18) . ?
Hg2 Se3 2.5895(18) 3 ?
Hg4 Hg3 2.162(8) . ?
Hg4 Se3 2.225(3) 3 ?
Hg4 Se4 2.341(2) . ?
Hg4 Cu2 2.739(3) 11 ?
Hg4 Se1 3.060(3) 11 ?
Hg4 Hg5 3.251(2) 3 ?
Hg4 Hg5 3.355(3) . ?
Hg4 Hg1 3.4811(19) 11 ?
Hg5 Se3 2.230(3) . ?
Hg5 Se4 2.329(2) . ?
Hg5 Hg3 2.330(7) 12 ?
Hg5 Cu2 2.802(3) 12 ?
Hg5 Se2 3.018(2) . ?
Hg5 Hg4 3.251(2) 2 ?
Se1 Cu2 2.423(3) . ?
Se1 Cu4 2.449(4) 12 ?
Se1 Cu1 2.606(3) . ?
Se1 Hg4 3.060(3) 12 ?
Se2 Cu2 2.426(3) 12 ?
Se2 Cu5 2.487(4) . ?
Se2 Cu1 2.563(3) 12 ?
Se3 Hg4 2.225(3) 2 ?
Se3 Cu4 2.690(5) 2 ?
Se3 Cu5 2.700(5) . ?
Se3 Cu3 2.853(18) 2 ?
Se3 Cu3A 2.93(2) 12 ?
Se4 Cu2 2.394(3) . ?
Se4 Hg3 2.524(5) . ?
Se4 Cu3 2.643(13) . ?
Se4 Hg3 2.644(5) 12 ?
Se4 Cu5 2.666(4) . ?
Se4 Cu3A 2.667(15) . ?
Se4 Cu3A 2.697(13) 12 ?
Se4 Cu3 2.708(13) 12 ?
Se4 Cu4 2.716(4) . ?
Se5 Hg3 2.350(5) 2 ?
Se5 Hg3 2.350(5) 11 ?
Se5 Hg3 2.350(5) 10 ?
Se5 Hg3 2.350(5) 3 ?
Se5 Hg3 2.350(5) . ?
Se5 Hg3 2.350(5) 12 ?
Se5 Cu3A 2.574(14) 10 ?
Se5 Cu3A 2.574(14) 2 ?
Se5 Cu3A 2.574(14) 3 ?
Se5 Cu3A 2.574(14) . ?
Se5 Cu3A 2.574(14) 11 ?
Se5 Cu3A 2.574(14) 12 ?
Cu1 P2 2.238(5) . ?
Cu1 P1 2.248(5) . ?
Cu1 Cu2 2.540(3) . ?
Cu1 Se2 2.563(3) 11 ?
Cu2 Se2 2.426(3) 11 ?
Cu2 Hg4 2.739(3) 12 ?
Cu2 Cu3 2.800(14) 12 ?
Cu2 Hg5 2.802(3) 11 ?
Cu2 Cu3A 2.856(14) . ?
Cu4 P3 2.272(10) . ?
Cu4 Se1 2.449(4) 11 ?
Cu4 Se3 2.690(5) 3 ?
Cu5 P3A 2.267(12) . ?
Hg3 Hg5 2.330(7) 11 ?
Hg3 Hg3 2.352(5) 12 ?
Hg3 Hg3 2.352(5) 11 ?
Hg3 Se4 2.644(6) 11 ?
Cu3A Se4 2.697(13) 11 ?
Cu3A Cu3A 2.88(2) 12 ?
Cu3A Cu3A 2.88(2) 11 ?
Cu3A Se3 2.93(2) 11 ?
Cu3 Se4 2.708(13) 11 ?
Cu3 Cu2 2.800(14) 11 ?
Cu3 Se3 2.853(18) 3 ?
Cu3 Cu3 3.03(2) 11 ?
Cu3 Cu3 3.03(2) 12 ?
P1 C4 1.78(5) . ?
P1 C7A 1.82(4) . ?
P1 C1A 1.83(5) . ?
P1 C1 1.84(4) . ?
P1 C7 1.84(4) . ?
P1 C4A 1.84(4) . ?
P2 C16 1.858(18) . ?
P2 C10 1.87(2) . ?
P2 C13 1.871(18) . ?
P3 C25 1.86(2) . ?
P3 C19 1.87(2) . ?
P3 C22 1.87(2) . ?
P3A C19A 1.86(2) . ?
P3A C22A 1.86(2) . ?
P3A C25A 1.87(2) . ?
C1 C2 1.46(4) . ?
C4 C5 1.48(6) . ?
C7 C8 1.47(5) . ?
C1A C2 1.46(5) . ?
C4A C5 1.48(5) . ?
C7A C8 1.43(5) . ?
C2 C3 1.55(4) . ?
C5 C6 1.58(5) . ?
C8 C9 1.54(5) . ?
C10 C11 1.58(3) . ?
C11 C12 1.52(3) . ?
C13 C14 1.54(3) . ?
C14 C15 1.55(3) . ?
C16 C17 1.48(2) . ?
C17 C18 1.52(3) . ?
C19 C20 1.51(2) . ?
C20 C21 1.51(2) . ?
C22 C23 1.51(2) . ?
C23 C24 1.50(2) . ?
C25 C26 1.51(2) . ?
C26 C27 1.50(2) . ?
C19A C20A 1.50(2) . ?
C19A C25A 1.95(7) . ?
C20A C21A 1.50(2) . ?
C22A C23A 1.51(2) . ?
C23A C24A 1.51(2) . ?
C25A C26A 1.50(2) . ?
C26A C27A 1.51(2) . ?
